data_9017742
loop_
_publ_author_name
'Shablinskii, A. P.'
'Filatov, S. K.'
'Krivivichev, S. V.'
'Vergasova L P. Moskaleva S V'
'Avdontseva, E. Y.'
'Knyazev, A. V.'
'Bubnova, R. S.'

_publ_section_title
;
 Dobrovolskyite, Na4Ca(SO4)3, a new fumarolic sulfate from the Great
 Tolbachik fissure eruption, Kamchatka Peninsula, Russia
;
_journal_name_full 'Mineralogical Magazine'
_journal_page_first 233
_journal_page_last 241
_journal_volume 85
_journal_year 2021
_chemical_compound_source 'Great Tolbachik fissure eruption, Kamchatka Peninsula, Russia'
_chemical_formula_sum 'Ca2 Na8 O24 S6'
_chemical_name_mineral Dobrovolskyite
_space_group_IT_number 146
_space_group_name_Hall 'R 3'
_space_group_name_H-M_alt 'R 3 :H'
_symmetry_space_group_name_H-M 'R 3 :H'
_cell_angle_alpha 90
_cell_angle_beta 90
_cell_angle_gamma 120
_cell_formula_units_Z 9
_cell_length_a 15.728
_cell_length_b 15.728
_cell_length_c 22.004
_cell_volume 4713.888
_database_code_amcsd 0020962
_exptl_crystal_density_diffrn 2.665
_cod_data_source_file inputs/fixed/downloads/18/18649.cif
_cod_data_source_block 18649
_cod_original_sg_symbol_H-M 'R 3'
_cod_original_formula_sum 'Na8 Ca2 S6 O24'
_cod_database_code 9017742

loop_
_space_group_symop_operation_xyz
x,y,z
2/3+x,1/3+y,1/3+z
1/3+x,2/3+y,2/3+z
-y,x-y,z
2/3-y,1/3+x-y,1/3+z
1/3-y,2/3+x-y,2/3+z
-x+y,-x,z
2/3-x+y,1/3-x,1/3+z
1/3-x+y,2/3-x,2/3+z

loop_
_atom_site_aniso_label
_atom_site_aniso_U_11
_atom_site_aniso_U_22
_atom_site_aniso_U_33
_atom_site_aniso_U_12
_atom_site_aniso_U_13
_atom_site_aniso_U_23
Na1 0.03000 0.03000 0.02800 0.01490 0.00000 0.00000
Na2 0.05400 0.05400 0.13600 0.02700 0.00000 0.00000
Na3 0.06500 0.05700 0.04400 0.03900 -0.01500 0.00700
Na4 0.16200 0.04600 0.06800 0.04600 -0.02600 -0.00200
Na5 0.06800 0.06800 0.02700 0.03400 0.00000 0.00000
Na6 0.09700 0.16800 0.06800 0.05500 -0.03500 0.02300
Na7 0.10200 0.08800 0.12800 0.04900 0.04500 0.00100
Na8 0.10300 0.10300 0.12500 0.05200 0.00000 0.00000
Na9 0.08300 0.02000 0.08300 -0.00600 0.01400 -0.00800
Na10 0.13800 0.13800 0.02700 0.06900 0.00000 0.00000
Na11 0.18400 0.10000 0.06100 0.06600 0.01300 0.01700
Na12 0.05000 0.05000 0.48000 0.02500 0.00000 0.00000
Ca1 0.06300 0.05900 0.08800 0.04700 0.01700 0.01100
Ca2 0.29100 0.18000 0.12200 0.17800 0.02600 0.01200
S1 0.01900 0.05300 0.03200 0.01200 0.02100 0.00500
S2 0.09100 0.04800 0.05200 0.05900 -0.00600 -0.01200
S3 0.05000 0.04800 0.10500 0.00800 -0.04100 -0.01700
S4 0.08600 0.07500 0.04500 0.06200 0.03100 0.02300
S5 0.03600 0.09600 0.06000 0.03400 0.02500 0.04200
S6 0.07300 0.10600 0.04400 0.00600 -0.00100 0.01000
O1 0.08500 0.10600 0.07900 0.02600 -0.00100 0.00900
O2 0.08900 0.14500 0.12100 0.03800 0.01900 -0.00100
O3 0.11900 0.11500 0.12600 0.09500 -0.03400 -0.03700
O4 0.08500 0.10600 0.07900 0.02600 -0.00100 0.00900
O5 0.11900 0.11500 0.12600 0.09500 -0.03400 -0.03700
O6 0.08500 0.10600 0.07900 0.02600 -0.00100 0.00900
O6* 0.10800 0.05500 0.14100 0.00300 -0.01800 -0.00400
O7 0.17100 0.13500 0.12500 0.09900 -0.01900 -0.03100
O8 0.11900 0.11500 0.12600 0.09500 -0.03400 -0.03700
O9 0.08900 0.14500 0.12100 0.03800 0.01900 -0.00100
O10 0.09600 0.16400 0.11200 0.01600 -0.00200 0.01300
O11 0.08900 0.14500 0.12100 0.03800 0.01900 -0.00100
O12 0.08500 0.10600 0.07900 0.02600 -0.00100 0.00900
O13 0.17100 0.13500 0.12500 0.09900 -0.01900 -0.03100
O13* 0.17100 0.13500 0.12500 0.09900 -0.01900 -0.03100
O14 0.10800 0.05500 0.14100 0.00300 -0.01800 -0.00400
O15 0.10800 0.05500 0.14100 0.00300 -0.01800 -0.00400
O16 0.09600 0.16400 0.11200 0.01600 -0.00200 0.01300
O17 0.08900 0.14500 0.12100 0.03800 0.01900 -0.00100
O18 0.09600 0.16400 0.11200 0.01600 -0.00200 0.01300
O19 0.10800 0.05500 0.14100 0.00300 -0.01800 -0.00400
O20 0.09600 0.16400 0.11200 0.01600 -0.00200 0.01300
O21 0.11900 0.11500 0.12600 0.09500 -0.03400 -0.03700
O22 0.17100 0.13500 0.12500 0.09900 -0.01900 -0.03100
O23 0.17100 0.13500 0.12500 0.09900 -0.01900 -0.03100
O24 0.11900 0.11500 0.12600 0.09500 -0.03400 -0.03700
O25 0.10800 0.05500 0.14100 0.00300 -0.01800 -0.00400
O26 0.10800 0.05500 0.14100 0.00300 -0.01800 -0.00400
O27 0.10800 0.05500 0.14100 0.00300 -0.01800 -0.00400

loop_
_atom_site_label
_atom_site_fract_x
_atom_site_fract_y
_atom_site_fract_z
_atom_site_occupancy
_atom_site_U_iso_or_equiv
Na1 0.00000 0.00000 0.73820 1.00000 0.02900
Na2 0.00000 0.00000 0.38830 1.00000 0.08100
Na3 0.54130 0.45070 0.50140 1.00000 0.05200
Na4 0.88940 0.78380 0.47350 1.00000 0.09400
Na5 0.00000 0.00000 0.54030 1.00000 0.05400
Na6 0.65880 0.69050 0.57210 1.00000 0.11600
Na7 0.66350 0.96780 0.57190 1.00000 0.10500
Na8 0.00000 0.00000 0.23260 1.00000 0.11000
Na9 0.43850 0.88910 0.66540 1.00000 0.07600
Na10 0.66667 0.33333 0.42080 1.00000 0.10100
Na11 0.70510 0.99590 0.73690 1.00000 0.11700
Na12 0.33333 0.66667 0.59890 1.00000 0.19500
Ca1 0.12030 0.87730 0.30730 1.00000 0.06300
Ca2 0.72080 0.72430 0.73600 1.00000 0.17100
S1 0.89810 0.79290 0.63080 1.00000 0.03700
S2 0.11300 0.88340 0.46300 1.00000 0.05300
S3 0.55160 0.11830 0.65030 1.00000 0.07500
S4 0.77720 0.55750 0.48940 1.00000 0.05900
S5 0.43600 0.55970 0.50840 1.00000 0.06400
S6 0.56770 0.78500 0.68170 1.00000 0.09200
O1 0.91310 0.83530 0.57240 1.00000 0.10000
O2 0.54580 0.61910 0.50110 1.00000 0.12800
O3 0.15080 0.85760 0.40620 1.00000 0.10400
O4 0.79500 0.74360 0.63490 1.00000 0.10000
O5 0.06720 0.93660 0.46040 1.00000 0.10400
O6 0.95590 0.85420 0.67440 0.75000 0.10000
O6* 0.90600 0.84700 0.68400 0.25000 0.11400
O7 0.76530 0.45430 0.49300 1.00000 0.13400
O8 0.21600 0.94870 0.49000 1.00000 0.10400
O9 0.42630 0.61080 0.56720 1.00000 0.12800
O10 0.60980 0.74370 0.64490 1.00000 0.14600
O11 0.40220 0.45660 0.50870 1.00000 0.12800
O12 0.93740 0.72690 0.63150 1.00000 0.10000
O13 0.73200 0.62100 0.49840 0.50000 0.13400
O13* 0.72000 0.55500 0.53970 0.50000 0.13400
O14 0.46400 0.05160 0.66910 0.50000 0.11800
O15 0.50600 0.10100 0.70340 0.50000 0.11800
O16 0.58210 0.87470 0.66030 1.00000 0.14600
O17 0.39470 0.58720 0.45900 1.00000 0.12800
O18 0.59010 0.79730 0.74870 1.00000 0.14600
O19 0.64470 0.21520 0.65030 1.00000 0.11800
O20 0.45790 0.72550 0.68540 1.00000 0.14600
O21 0.14000 0.85600 0.52110 0.50000 0.10400
O22 0.75780 0.60330 0.43990 1.00000 0.13400
O23 0.88590 0.63070 0.49850 1.00000 0.13400
O24 0.70100 0.11800 0.81090 0.50000 0.10400
O25 0.52440 0.09970 0.58550 1.00000 0.11800
O26 0.59100 0.05450 0.63440 0.50000 0.11800
O27 0.60020 0.11530 0.70550 0.50000 0.11800

loop_
_cod_changelog_entry_id
_cod_changelog_entry_author
_cod_changelog_entry_date
_cod_changelog_entry_text
1
;cod-tools version 3.10.1
Id: cif_fix_AMCSD_aniso_labels 10200 2024-08-01 14:09:44Z saulius
;
2024-08-02T12:21:58+03:00
;Changed the following '_atom_site_aniso_label' values:
'O6'' -> 'O6*'
'O13'' -> 'O13*'
;

loop_
_cod_related_entry_id
_cod_related_entry_database
_cod_related_entry_code
1 AMCSD 0020962
